data_4340808
loop_
_publ_author_name
'Schweinfurth, David'
'Demeshko, Serhiy'
'Hohloch, Stephan'
'Steinmetz, Marc'
'Brandenburg, Jan Gerit'
'Dechert, Sebastian'
'Meyer, Franc'
'Grimme, Stefan'
'Sarkar, Biprajit'

_publ_section_title
;
 Spin Crossover in Fe(II) and Co(II) Complexes with the Same Click-Derived
 Tripodal Ligand.
;
_journal_issue 16
_journal_name_full 'Inorganic chemistry'
_journal_page_first 8203
_journal_page_last 8212
_journal_paper_doi 10.1021/ic500264k
_journal_volume 53
_journal_year 2014
_chemical_formula_moiety 'C60 H60 Fe N20 2+, 2(B F4 -)'
_chemical_formula_sum 'C60 H60 B2 F8 Fe N20'
_chemical_formula_weight 1290.75
_chemical_name_systematic
;
 ?
;
_space_group_crystal_system triclinic
_space_group_IT_number 2
_space_group_name_Hall '-P 1'
_space_group_name_H-M_alt 'P -1'
_symmetry_space_group_name_Hall '-P 1'
_symmetry_space_group_name_H-M 'P -1'
_atom_sites_solution_hydrogens geom
_audit_creation_method SHELXL-2013
_cell_angle_alpha 93.019(4)
_cell_angle_beta 106.281(4)
_cell_angle_gamma 95.273(4)
_cell_formula_units_Z 1
_cell_length_a 10.1366(5)
_cell_length_b 11.4050(5)
_cell_length_c 14.1339(7)
_cell_measurement_reflns_used 21546
_cell_measurement_temperature 293(2)
_cell_measurement_theta_max 26.756
_cell_measurement_theta_min 1.506
_cell_volume 1556.56(13)
_computing_cell_refinement 'X-AREA (Stoe & Cie, 2002)'
_computing_data_collection 'X-AREA (Stoe & Cie, 2002)'
_computing_data_reduction 'X-AREA (Stoe & Cie, 2002)'
_computing_molecular_graphics 'DIAMOND (Brandenburg, 2012)'
_computing_publication_material 'SHELXL-2013 (Sheldrick, 2013)'
_computing_structure_refinement 'SHELXL-2013 (Sheldrick, 2013)'
_computing_structure_solution 'SHELXS-2013 (Sheldrick, 2013)'
_diffrn_ambient_temperature 293(2)
_diffrn_measured_fraction_theta_full 1.000
_diffrn_measured_fraction_theta_max 0.997
_diffrn_measurement_device_type 'Stoe IPDS II'
_diffrn_measurement_method \w
_diffrn_radiation_type MoK\a
_diffrn_radiation_wavelength 0.71073
_diffrn_reflns_av_R_equivalents 0.0739
_diffrn_reflns_av_unetI/netI 0.0534
_diffrn_reflns_Laue_measured_fraction_full 1.000
_diffrn_reflns_Laue_measured_fraction_max 0.997
_diffrn_reflns_limit_h_max 11
_diffrn_reflns_limit_h_min -12
_diffrn_reflns_limit_k_max 14
_diffrn_reflns_limit_k_min -14
_diffrn_reflns_limit_l_max 17
_diffrn_reflns_limit_l_min -17
_diffrn_reflns_number 21546
_diffrn_reflns_point_group_measured_fraction_full 1.000
_diffrn_reflns_point_group_measured_fraction_max 0.997
_diffrn_reflns_theta_full 25.242
_diffrn_reflns_theta_max 26.756
_diffrn_reflns_theta_min 1.506
_diffrn_source 'fine-focus sealed tube'
_exptl_absorpt_coefficient_mu 0.323
_exptl_absorpt_correction_T_max 0.9547
_exptl_absorpt_correction_T_min 0.8853
_exptl_absorpt_correction_type numerical
_exptl_absorpt_process_details 'X-RED (Stoe & Cie, 2002)'
_exptl_crystal_colour 'pale red-orange'
_exptl_crystal_density_diffrn 1.377
_exptl_crystal_description block
_exptl_crystal_F_000 668
_exptl_crystal_size_max 0.500
_exptl_crystal_size_mid 0.280
_exptl_crystal_size_min 0.150
_refine_diff_density_max 0.442
_refine_diff_density_min -0.604
_refine_diff_density_rms 0.051
_refine_ls_extinction_method none
_refine_ls_goodness_of_fit_ref 1.006
_refine_ls_hydrogen_treatment constr
_refine_ls_matrix_type full
_refine_ls_number_parameters 412
_refine_ls_number_reflns 6606
_refine_ls_number_restraints 0
_refine_ls_restrained_S_all 1.006
_refine_ls_R_factor_all 0.0578
_refine_ls_R_factor_gt 0.0455
_refine_ls_shift/su_max 0.000
_refine_ls_shift/su_mean 0.000
_refine_ls_structure_factor_coef Fsqd
_refine_ls_weighting_details 'w=1/[\s^2^(Fo^2^)+(0.0809P)^2^] where P=(Fo^2^+2Fc^2^)/3'
_refine_ls_weighting_scheme calc
_refine_ls_wR_factor_gt 0.1231
_refine_ls_wR_factor_ref 0.1290
_reflns_Friedel_coverage 0.000
_reflns_number_gt 5239
_reflns_number_total 6606
_reflns_threshold_expression 'I > 2\s(I)'
_cod_data_source_file ic500264k_si_007.cif
_cod_data_source_block h77rt
_cod_depositor_comments 'Adding full bibliography for 4340804--4340809.cif.'
_cod_database_code 4340808
_shelx_space_group_comment
;
The symmetry employed for this shelxl refinement is uniquely defined
by the following loop, which should always be used as a source of
symmetry information in preference to the above space-group names.
They are only intended as comments.
;
_shelx_estimated_absorpt_t_min 0.855
_shelx_estimated_absorpt_t_max 0.953
_shelxl_version_number 2013-4

loop_
_space_group_symop_operation_xyz
'x, y, z'
'-x, -y, -z'

loop_
_atom_site_label
_atom_site_type_symbol
_atom_site_fract_x
_atom_site_fract_y
_atom_site_fract_z
_atom_site_U_iso_or_equiv
_atom_site_adp_type
_atom_site_occupancy
_atom_site_site_symmetry_order
_atom_site_calc_flag
_atom_site_refinement_flags_posn
_atom_site_refinement_flags_adp
_atom_site_refinement_flags_occupancy
Fe1 Fe 0.5000 0.5000 0.5000 0.03169(12) Uani 1 2 d S . P
N1 N 0.37456(16) 0.38703(14) 0.36980(12) 0.0402(3) Uani 1 1 d . . .
N11 N 0.63666(16) 0.38897(13) 0.48978(12) 0.0401(3) Uani 1 1 d . . .
N12 N 0.75778(19) 0.37234(18) 0.54829(15) 0.0595(5) Uani 1 1 d . . .
N13 N 0.7955(2) 0.27726(18) 0.50791(15) 0.0638(6) Uani 1 1 d . . .
N21 N 0.41550(16) 0.37630(13) 0.56856(12) 0.0397(3) Uani 1 1 d . . .
N22 N 0.44458(17) 0.34807(14) 0.66084(12) 0.0431(4) Uani 1 1 d . . .
N23 N 0.36878(16) 0.24517(13) 0.65859(12) 0.0413(3) Uani 1 1 d . . .
N31 N 0.26384(19) 0.33757(18) 0.12274(13) 0.0556(4) Uani 1 1 d . . .
N32 N 0.1666(2) 0.27224(19) 0.05447(14) 0.0592(5) Uani 1 1 d . . .
N33 N 0.05223(18) 0.26573(16) 0.08505(13) 0.0520(4) Uani 1 1 d . . .
C10 C 0.4691(3) 0.3154(3) 0.3346(2) 0.0757(8) Uani 1 1 d . . .
H10A H 0.4220 0.2371 0.3104 0.080 Uiso 1 1 calc R U .
H10B H 0.4923 0.3516 0.2799 0.080 Uiso 1 1 calc R U .
C11 C 0.5975(2) 0.30504(18) 0.41334(16) 0.0470(4) Uani 1 1 d . . .
C12 C 0.6999(2) 0.2332(2) 0.42462(18) 0.0589(6) Uani 1 1 d . . .
H12 H 0.7028 0.1677 0.3834 0.080 Uiso 1 1 calc R U .
C13 C 0.9290(4) 0.2332(4) 0.5538(3) 0.1195(17) Uani 1 1 d . . .
H13A H 0.9777 0.2235 0.5043 0.080 Uiso 1 1 calc R U .
H13B H 0.9121 0.1563 0.5769 0.080 Uiso 1 1 calc R U .
C14 C 1.0183(2) 0.3142(2) 0.63849(17) 0.0567(6) Uani 1 1 d . . .
C15 C 1.0364(3) 0.2840(3) 0.7325(2) 0.0777(8) Uani 1 1 d . . .
H15 H 0.9934 0.2131 0.7447 0.080 Uiso 1 1 calc R U .
C16 C 1.1211(4) 0.3613(4) 0.8109(2) 0.1060(13) Uani 1 1 d . . .
H16 H 1.1353 0.3416 0.8758 0.080 Uiso 1 1 calc R U .
C17 C 1.1811(4) 0.4633(4) 0.7924(4) 0.1083(13) Uani 1 1 d . . .
H17 H 1.2353 0.5150 0.8448 0.080 Uiso 1 1 calc R U .
C18 C 1.1648(4) 0.4918(3) 0.7007(5) 0.1117(15) Uani 1 1 d . . .
H18 H 1.2080 0.5628 0.6889 0.080 Uiso 1 1 calc R U .
C19 C 1.0847(3) 0.4171(3) 0.6235(3) 0.0842(9) Uani 1 1 d . . .
H19 H 1.0753 0.4372 0.5592 0.080 Uiso 1 1 calc R U .
C20 C 0.2696(3) 0.3121(2) 0.40221(17) 0.0617(6) Uani 1 1 d . . .
H20A H 0.1859 0.3507 0.3919 0.080 Uiso 1 1 calc R U .
H20B H 0.2466 0.2368 0.3628 0.080 Uiso 1 1 calc R U .
C21 C 0.3234(2) 0.29177(17) 0.50840(15) 0.0438(4) Uani 1 1 d . . .
C22 C 0.2931(2) 0.20652(17) 0.56555(15) 0.0457(4) Uani 1 1 d . . .
H22 H 0.2336 0.1371 0.5450 0.080 Uiso 1 1 calc R U .
C23 C 0.3867(2) 0.18459(18) 0.74900(16) 0.0485(5) Uani 1 1 d . . .
H23A H 0.3020 0.1347 0.7447 0.080 Uiso 1 1 calc R U .
H23B H 0.4030 0.2428 0.8047 0.080 Uiso 1 1 calc R U .
C24 C 0.5050(2) 0.10980(17) 0.76719(16) 0.0496(5) Uani 1 1 d . . .
C25 C 0.5294(3) 0.0434(2) 0.84790(19) 0.0678(7) Uani 1 1 d . . .
H25 H 0.4707 0.0430 0.8880 0.080 Uiso 1 1 calc R U .
C26 C 0.6406(4) -0.0226(2) 0.8696(2) 0.0831(9) Uani 1 1 d . . .
H26 H 0.6561 -0.0666 0.9245 0.080 Uiso 1 1 calc R U .
C27 C 0.7269(3) -0.0240(2) 0.8121(3) 0.0842(9) Uani 1 1 d . . .
H27 H 0.8013 -0.0686 0.8271 0.080 Uiso 1 1 calc R U .
C28 C 0.7039(4) 0.0404(3) 0.7322(3) 0.0960(11) Uani 1 1 d . . .
H28 H 0.7630 0.0400 0.6924 0.080 Uiso 1 1 calc R U .
C29 C 0.5930(3) 0.1067(3) 0.7094(3) 0.0800(8) Uani 1 1 d . . .
H29 H 0.5781 0.1498 0.6541 0.080 Uiso 1 1 calc R U .
C30 C 0.2980(2) 0.45134(19) 0.28525(15) 0.0500(5) Uani 1 1 d . . .
H30A H 0.2382 0.5004 0.3083 0.080 Uiso 1 1 calc R U .
H30B H 0.3645 0.5034 0.2650 0.080 Uiso 1 1 calc R U .
C31 C 0.2122(2) 0.37359(17) 0.19692(14) 0.0440(4) Uani 1 1 d . . .
C32 C 0.0770(2) 0.3271(2) 0.17316(16) 0.0514(5) Uani 1 1 d . . .
H32 H 0.0152 0.3360 0.2101 0.080 Uiso 1 1 calc R U .
C33 C -0.0729(3) 0.1903(2) 0.0274(2) 0.0695(7) Uani 1 1 d . . .
H33A H -0.0780 0.1161 0.0574 0.080 Uiso 1 1 calc R U .
H33B H -0.0664 0.1728 -0.0390 0.080 Uiso 1 1 calc R U .
C34 C -0.2024(2) 0.2467(2) 0.02131(17) 0.0556(5) Uani 1 1 d . . .
C35 C -0.2849(3) 0.2130(2) 0.0804(2) 0.0689(7) Uani 1 1 d . . .
H35 H -0.2580 0.1571 0.1256 0.080 Uiso 1 1 calc R U .
C36 C -0.4072(3) 0.2616(3) 0.0730(2) 0.0784(8) Uani 1 1 d . . .
H36 H -0.4618 0.2385 0.1132 0.080 Uiso 1 1 calc R U .
C37 C -0.4479(3) 0.3431(3) 0.0070(2) 0.0748(7) Uani 1 1 d . . .
H37 H -0.5311 0.3744 0.0013 0.080 Uiso 1 1 calc R U .
C38 C -0.3671(3) 0.3790(2) -0.0507(2) 0.0743(7) Uani 1 1 d . . .
H38 H -0.3944 0.4360 -0.0947 0.080 Uiso 1 1 calc R U .
C39 C -0.2448(3) 0.3313(2) -0.0443(2) 0.0683(7) Uani 1 1 d . . .
H39 H -0.1905 0.3561 -0.0843 0.080 Uiso 1 1 calc R U .
B1 B 0.9509(3) 0.0733(2) 0.3234(2) 0.0543(6) Uani 1 1 d . . .
F1 F 0.9404(3) 0.0231(2) 0.23134(14) 0.1196(8) Uani 1 1 d . . .
F2 F 1.07771(19) 0.05945(17) 0.38591(15) 0.0937(5) Uani 1 1 d . . .
F3 F 0.9375(2) 0.19238(14) 0.32083(15) 0.0888(5) Uani 1 1 d . . .
F4 F 0.8508(2) 0.02092(14) 0.36052(17) 0.0958(6) Uani 1 1 d . . .

loop_
_atom_site_aniso_label
_atom_site_aniso_U_11
_atom_site_aniso_U_22
_atom_site_aniso_U_33
_atom_site_aniso_U_23
_atom_site_aniso_U_13
_atom_site_aniso_U_12
Fe1 0.02530(18) 0.03124(18) 0.03531(19) 0.00203(13) 0.00504(14) -0.00152(12)
N1 0.0288(7) 0.0510(8) 0.0370(8) 0.0031(6) 0.0050(6) -0.0005(6)
N11 0.0313(8) 0.0426(8) 0.0412(8) -0.0010(6) 0.0034(7) 0.0019(6)
N12 0.0432(10) 0.0663(11) 0.0567(11) -0.0171(9) -0.0057(8) 0.0189(8)
N13 0.0472(11) 0.0721(12) 0.0592(12) -0.0195(10) -0.0066(9) 0.0242(9)
N21 0.0342(8) 0.0395(7) 0.0409(8) 0.0019(6) 0.0047(7) 0.0000(6)
N22 0.0407(9) 0.0419(8) 0.0415(8) 0.0027(6) 0.0062(7) -0.0041(7)
N23 0.0369(8) 0.0415(8) 0.0427(8) 0.0045(6) 0.0088(7) -0.0031(6)
N31 0.0448(10) 0.0781(12) 0.0394(9) 0.0028(8) 0.0085(8) -0.0050(9)
N32 0.0521(11) 0.0797(13) 0.0404(9) -0.0018(9) 0.0070(8) 0.0031(9)
N33 0.0414(9) 0.0601(10) 0.0446(9) -0.0039(8) -0.0004(8) -0.0006(8)
C10 0.0440(12) 0.108(2) 0.0602(14) -0.0340(14) -0.0065(11) 0.0229(13)
C11 0.0359(10) 0.0525(11) 0.0469(11) -0.0088(8) 0.0054(8) 0.0032(8)
C12 0.0468(12) 0.0634(13) 0.0571(13) -0.0186(10) 0.0024(10) 0.0117(10)
C13 0.086(2) 0.129(3) 0.105(3) -0.059(2) -0.042(2) 0.070(2)
C14 0.0434(11) 0.0688(14) 0.0514(12) -0.0064(10) 0.0004(10) 0.0214(10)
C15 0.0694(18) 0.0818(18) 0.0811(19) 0.0237(15) 0.0182(15) 0.0049(14)
C16 0.107(3) 0.165(4) 0.0448(15) 0.015(2) 0.0113(17) 0.040(3)
C17 0.073(2) 0.102(3) 0.121(3) -0.039(3) -0.009(2) 0.000(2)
C18 0.065(2) 0.075(2) 0.193(5) 0.018(3) 0.037(3) -0.0061(16)
C19 0.0741(19) 0.110(2) 0.086(2) 0.0417(19) 0.0375(17) 0.0353(19)
C20 0.0480(12) 0.0766(14) 0.0459(11) 0.0110(10) -0.0010(10) -0.0259(11)
C21 0.0354(9) 0.0470(10) 0.0423(10) 0.0040(8) 0.0038(8) -0.0071(8)
C22 0.0375(10) 0.0472(10) 0.0456(10) 0.0032(8) 0.0054(8) -0.0094(8)
C23 0.0459(11) 0.0541(11) 0.0436(10) 0.0099(9) 0.0115(9) -0.0035(9)
C24 0.0461(11) 0.0447(10) 0.0501(11) 0.0061(8) 0.0043(9) -0.0062(8)
C25 0.0781(18) 0.0629(14) 0.0564(14) 0.0142(11) 0.0095(13) 0.0032(12)
C26 0.095(2) 0.0621(15) 0.0733(18) 0.0177(13) -0.0101(17) 0.0124(15)
C27 0.0619(17) 0.0588(15) 0.117(3) 0.0095(16) -0.0007(18) 0.0115(12)
C28 0.076(2) 0.089(2) 0.142(3) 0.037(2) 0.050(2) 0.0292(17)
C29 0.0760(18) 0.0843(18) 0.098(2) 0.0425(16) 0.0430(17) 0.0283(15)
C30 0.0467(11) 0.0543(11) 0.0391(10) 0.0047(8) 0.0000(9) -0.0068(9)
C31 0.0386(10) 0.0510(10) 0.0377(9) 0.0067(8) 0.0045(8) -0.0012(8)
C32 0.0381(10) 0.0655(12) 0.0446(11) -0.0040(9) 0.0060(9) -0.0013(9)
C33 0.0507(14) 0.0678(14) 0.0707(16) -0.0149(12) -0.0070(12) -0.0039(11)
C34 0.0443(11) 0.0592(12) 0.0481(11) -0.0027(9) -0.0057(9) -0.0084(9)
C35 0.0695(17) 0.0707(15) 0.0574(14) 0.0116(12) 0.0065(12) -0.0053(13)
C36 0.0681(17) 0.0888(19) 0.0747(18) -0.0046(15) 0.0243(15) -0.0144(15)
C37 0.0538(15) 0.0752(16) 0.0828(19) -0.0112(14) 0.0038(14) 0.0022(13)
C38 0.0686(17) 0.0705(16) 0.0703(17) 0.0122(13) -0.0031(14) 0.0072(13)
C39 0.0603(15) 0.0726(15) 0.0650(15) 0.0115(12) 0.0102(13) -0.0081(12)
B1 0.0496(14) 0.0559(13) 0.0560(14) 0.0035(11) 0.0143(12) 0.0023(11)
F1 0.158(2) 0.1387(18) 0.0625(11) -0.0070(11) 0.0255(12) 0.0454(16)
F2 0.0675(10) 0.1015(12) 0.0966(13) 0.0030(10) -0.0017(10) 0.0131(9)
F3 0.0986(13) 0.0634(9) 0.1168(14) 0.0261(9) 0.0470(12) 0.0107(8)
F4 0.0876(12) 0.0700(9) 0.1374(17) -0.0029(10) 0.0563(12) -0.0219(9)

loop_
_atom_type_symbol
_atom_type_description
_atom_type_scat_dispersion_real
_atom_type_scat_dispersion_imag
_atom_type_scat_source
C C 0.0033 0.0016 'International Tables Vol C Tables 4.2.6.8 and 6.1.1.4'
H H 0.0000 0.0000 'International Tables Vol C Tables 4.2.6.8 and 6.1.1.4'
N N 0.0061 0.0033 'International Tables Vol C Tables 4.2.6.8 and 6.1.1.4'
B B 0.0013 0.0007 'International Tables Vol C Tables 4.2.6.8 and 6.1.1.4'
F F 0.0171 0.0103 'International Tables Vol C Tables 4.2.6.8 and 6.1.1.4'
Fe Fe 0.3463 0.8444 'International Tables Vol C Tables 4.2.6.8 and 6.1.1.4'

loop_
_geom_angle_atom_site_label_1
_geom_angle_atom_site_label_2
_geom_angle_atom_site_label_3
_geom_angle
_geom_angle_site_symmetry_1
_geom_angle_site_symmetry_3
N11 Fe1 N11 180.00(9) 2_666 .
N11 Fe1 N21 92.61(6) 2_666 .
N11 Fe1 N21 87.39(6) . .
N11 Fe1 N21 87.39(6) 2_666 2_666
N11 Fe1 N21 92.61(6) . 2_666
N21 Fe1 N21 180.0 . 2_666
N11 Fe1 N1 80.99(6) 2_666 2_666
N11 Fe1 N1 99.01(6) . 2_666
N21 Fe1 N1 99.00(6) . 2_666
N21 Fe1 N1 81.00(6) 2_666 2_666
N11 Fe1 N1 99.01(6) 2_666 .
N11 Fe1 N1 80.99(6) . .
N21 Fe1 N1 81.00(6) . .
N21 Fe1 N1 99.00(6) 2_666 .
N1 Fe1 N1 180.0 2_666 .
C10 N1 C20 112.0(2) . .
C10 N1 C30 108.09(18) . .
C20 N1 C30 107.35(16) . .
C10 N1 Fe1 107.40(12) . .
C20 N1 Fe1 106.89(12) . .
C30 N1 Fe1 115.21(12) . .
N12 N11 C11 109.96(16) . .
N12 N11 Fe1 132.77(13) . .
C11 N11 Fe1 116.96(13) . .
N11 N12 N13 105.98(17) . .
N12 N13 C12 111.60(18) . .
N12 N13 C13 121.0(2) . .
C12 N13 C13 127.4(2) . .
N22 N21 C21 110.09(15) . .
N22 N21 Fe1 133.46(12) . .
C21 N21 Fe1 115.57(13) . .
N21 N22 N23 105.90(15) . .
N22 N23 C22 111.54(15) . .
N22 N23 C23 119.37(16) . .
C22 N23 C23 128.74(16) . .
N32 N31 C31 109.38(18) . .
N31 N32 N33 107.00(17) . .
N32 N33 C32 110.61(17) . .
N32 N33 C33 120.0(2) . .
C32 N33 C33 129.2(2) . .
C11 C10 N1 112.15(19) . .
N11 C11 C12 107.57(18) . .
N11 C11 C10 117.80(18) . .
C12 C11 C10 134.3(2) . .
N13 C12 C11 104.89(19) . .
N13 C13 C14 112.6(2) . .
C19 C14 C15 118.8(3) . .
C19 C14 C13 121.3(3) . .
C15 C14 C13 119.9(3) . .
C14 C15 C16 118.9(3) . .
C17 C16 C15 119.9(3) . .
C18 C17 C16 121.0(4) . .
C17 C18 C19 119.9(3) . .
C14 C19 C18 121.4(3) . .
C21 C20 N1 110.52(17) . .
N21 C21 C22 107.76(17) . .
N21 C21 C20 118.10(17) . .
C22 C21 C20 133.92(18) . .
N23 C22 C21 104.70(17) . .
N23 C23 C24 112.73(17) . .
C29 C24 C25 117.8(2) . .
C29 C24 C23 123.5(2) . .
C25 C24 C23 118.7(2) . .
C24 C25 C26 120.5(3) . .
C27 C26 C25 120.8(3) . .
C26 C27 C28 119.4(3) . .
C27 C28 C29 120.5(3) . .
C24 C29 C28 121.0(3) . .
C31 C30 N1 114.85(17) . .
N31 C31 C32 107.72(18) . .
N31 C31 C30 122.13(18) . .
C32 C31 C30 130.15(19) . .
N33 C32 C31 105.29(19) . .
N33 C33 C34 112.6(2) . .
C35 C34 C39 118.2(2) . .
C35 C34 C33 120.1(2) . .
C39 C34 C33 121.6(2) . .
C34 C35 C36 120.6(3) . .
C37 C36 C35 120.3(3) . .
C36 C37 C38 120.1(3) . .
C37 C38 C39 120.4(3) . .
C38 C39 C34 120.5(3) . .
F1 B1 F2 109.3(2) . .
F1 B1 F4 111.0(2) . .
F2 B1 F4 108.5(2) . .
F1 B1 F3 110.8(2) . .
F2 B1 F3 108.6(2) . .
F4 B1 F3 108.6(2) . .

loop_
_geom_bond_atom_site_label_1
_geom_bond_atom_site_label_2
_geom_bond_distance
_geom_bond_site_symmetry_2
Fe1 N11 1.9896(15) 2_666
Fe1 N11 1.9897(15) .
Fe1 N21 2.0125(15) .
Fe1 N21 2.0126(15) 2_666
Fe1 N1 2.1910(16) 2_666
Fe1 N1 2.1910(16) .
N1 C10 1.483(3) .
N1 C20 1.490(3) .
N1 C30 1.498(3) .
N11 N12 1.310(2) .
N11 C11 1.350(2) .
N12 N13 1.335(2) .
N13 C12 1.336(3) .
N13 C13 1.474(3) .
N21 N22 1.318(2) .
N21 C21 1.352(2) .
N22 N23 1.336(2) .
N23 C22 1.350(3) .
N23 C23 1.459(2) .
N31 N32 1.309(3) .
N31 C31 1.358(3) .
N32 N33 1.343(3) .
N33 C32 1.343(3) .
N33 C33 1.470(3) .
C10 C11 1.475(3) .
C11 C12 1.361(3) .
C13 C14 1.492(4) .
C14 C19 1.355(4) .
C14 C15 1.356(4) .
C15 C16 1.403(5) .
C16 C17 1.335(6) .
C17 C18 1.322(6) .
C18 C19 1.361(6) .
C20 C21 1.485(3) .
C21 C22 1.363(3) .
C23 C24 1.507(3) .
C24 C29 1.369(4) .
C24 C25 1.379(3) .
C25 C26 1.385(4) .
C26 C27 1.351(5) .
C27 C28 1.357(5) .
C28 C29 1.385(4) .
C30 C31 1.495(3) .
C31 C32 1.365(3) .
C33 C34 1.498(4) .
C34 C35 1.383(4) .
C34 C39 1.386(3) .
C35 C36 1.384(4) .
C36 C37 1.360(4) .
C37 C38 1.362(4) .
C38 C39 1.381(4) .
B1 F1 1.366(3) .
B1 F2 1.368(3) .
B1 F4 1.372(3) .
B1 F3 1.378(3) .
